data_7201735
loop_
_publ_author_name
'Srivijaya, R.'
'Vishweshwar, Peddy'
'Sreekanth, B. R.'
'Vyas, K.'

_publ_section_title
;
 Crystalline forms and aqueous solubilities of an IBS drug, tegaserod
;
_journal_issue 3
_journal_name_full CrystEngComm
_journal_page_first 283
_journal_paper_doi 10.1039/b714374p
_journal_volume 10
_journal_year 2008
_chemical_formula_moiety 'C16 H24 N5 O, C6 H4 N O2, C H4 O'
_chemical_formula_sum 'C23 H32 N6 O4'
_chemical_formula_weight 456.54
_chemical_melting_point 466.9
_space_group_IT_number 14
_symmetry_cell_setting monoclinic
_symmetry_Int_Tables_number 14
_symmetry_space_group_name_Hall '-P 2yn'
_symmetry_space_group_name_H-M 'P 1 21/n 1'
_cell_angle_alpha 90.0000
_cell_angle_beta 103.445(3)
_cell_angle_gamma 90.0000
_cell_formula_units_Z 4
_cell_length_a 9.7496(9)
_cell_length_b 19.3384(12)
_cell_length_c 13.2982(10)
_cell_measurement_reflns_used 9896
_cell_measurement_temperature 298
_cell_measurement_theta_max 27.5
_cell_measurement_theta_min 1.6
_cell_volume 2438.5(3)
_computing_cell_refinement CrystalClear
_computing_data_collection CrystalClear
_computing_data_reduction CrystalStructure
_computing_molecular_graphics 'X-Seed 2.0'
_computing_publication_material 'CrystalStructure 3.8.1'
_computing_structure_refinement CRYSTALS
_computing_structure_solution SIR2004
_diffrn_detector_area_resol_mean 7.31
_diffrn_measured_fraction_theta_full 0.963
_diffrn_measured_fraction_theta_max 0.963
_diffrn_measurement_device_type 'Rigaku Mercury'
_diffrn_measurement_method \w
_diffrn_radiation_type 'Mo K\a'
_diffrn_radiation_wavelength 0.71070
_diffrn_reflns_av_R_equivalents 0.039
_diffrn_reflns_limit_h_max 8
_diffrn_reflns_limit_h_min -12
_diffrn_reflns_limit_k_max 24
_diffrn_reflns_limit_k_min -24
_diffrn_reflns_limit_l_max 17
_diffrn_reflns_limit_l_min -17
_diffrn_reflns_number 27589
_diffrn_reflns_theta_full 27.50
_diffrn_reflns_theta_max 27.50
_exptl_absorpt_coefficient_mu 0.087
_exptl_absorpt_correction_T_max 0.981
_exptl_absorpt_correction_T_min 0.951
_exptl_absorpt_correction_type multi-scan
_exptl_absorpt_process_details 'Jacobson, R. (1998) Private communication'
_exptl_crystal_colour colorless
_exptl_crystal_density_diffrn 1.243
_exptl_crystal_density_method 'not measured'
_exptl_crystal_description block
_exptl_crystal_F_000 976.00
_exptl_crystal_size_max 0.60
_exptl_crystal_size_mid 0.60
_exptl_crystal_size_min 0.20
_refine_diff_density_max 0.40
_refine_diff_density_min -0.37
_refine_ls_extinction_coef 634(25)
_refine_ls_extinction_method 'Larson (1970) Crystallographic Computing eq. 22'
_refine_ls_goodness_of_fit_ref 1.068
_refine_ls_hydrogen_treatment refall
_refine_ls_number_parameters 331
_refine_ls_number_reflns 5398
_refine_ls_R_factor_gt 0.0553
_refine_ls_shift/su_max 0.0000
_refine_ls_structure_factor_coef Fsqd
_refine_ls_weighting_details
;
Chebychev polynomial with 3 parameters (Carruthers & Watkin, 1979)
4218.2300 5765.9500 1573.5200
;
_refine_ls_weighting_scheme calc
_refine_ls_wR_factor_ref 0.0734
_reflns_number_gt 3175
_reflns_number_total 5398
_reflns_threshold_expression F^2^>2.0\s(F^2^)
_cod_data_source_file b714374p.txt
_cod_data_source_block Tegaserod_nicotinate_MeOH
_cod_original_formula_sum 'C23 H32 N6 O4 '
_cod_database_code 7201735

loop_
_symmetry_equiv_pos_site_id
_symmetry_equiv_pos_as_xyz
1 +X,+Y,+Z
2 1/2-X,1/2+Y,1/2-Z
3 -X,-Y,-Z
4 1/2+X,1/2-Y,1/2+Z

loop_
_atom_site_aniso_label
_atom_site_aniso_U_11
_atom_site_aniso_U_22
_atom_site_aniso_U_33
_atom_site_aniso_U_23
_atom_site_aniso_U_13
_atom_site_aniso_U_12
O1 0.0627(8) 0.0668(9) 0.0972(11) 0.0013(8) 0.0465(8) 0.0049(7)
N1 0.0594(9) 0.0369(8) 0.0667(10) 0.0036(7) 0.0241(8) 0.0027(7)
N2 0.0507(8) 0.0415(8) 0.0671(10) 0.0009(7) 0.0261(7) -0.0019(6)
N3 0.0561(9) 0.0374(7) 0.0775(11) 0.0028(7) 0.0364(8) 0.0006(6)
N4 0.0685(10) 0.0399(8) 0.0732(11) 0.0007(7) 0.0380(8) -0.0007(7)
N5 0.0582(9) 0.0410(8) 0.0841(11) 0.0016(8) 0.0327(8) 0.0029(7)
C1 0.0563(11) 0.0413(10) 0.0612(12) -0.0005(8) 0.0220(9) 0.0035(8)
C2 0.0487(10) 0.0410(9) 0.0582(11) 0.0001(8) 0.0195(8) 0.0008(7)
C3 0.0450(9) 0.0447(9) 0.0512(10) 0.0010(8) 0.0138(8) -0.0015(7)
C4 0.0458(9) 0.0450(9) 0.0614(11) -0.0007(8) 0.0210(8) 0.0007(7)
C5 0.0461(10) 0.0564(11) 0.0624(12) 0.0016(9) 0.0200(9) 0.0010(8)
C6 0.0513(11) 0.0630(12) 0.0689(13) 0.0077(10) 0.0252(9) -0.0072(9)
C7 0.0571(11) 0.0482(11) 0.0633(12) 0.0085(9) 0.0187(9) -0.0066(8)
C8 0.0491(10) 0.0432(9) 0.0536(10) 0.0020(8) 0.0128(8) -0.0013(8)
C9 0.0664(13) 0.0612(13) 0.0966(17) -0.0065(12) 0.0394(12) 0.0080(11)
C10 0.0487(10) 0.0428(9) 0.0633(12) -0.0013(8) 0.0257(9) 0.0008(7)
C11 0.0502(10) 0.0446(10) 0.0560(11) 0.0012(8) 0.0195(8) 0.0022(8)
C12 0.0549(11) 0.0461(10) 0.0772(14) 0.0021(9) 0.0265(10) 0.0084(8)
C13 0.0492(10) 0.0561(11) 0.0744(14) -0.0016(10) 0.0238(10) 0.0015(9)
C14 0.0489(10) 0.0585(11) 0.0634(12) 0.0014(9) 0.0170(9) 0.0033(9)
C15 0.0652(14) 0.0866(17) 0.0872(17) 0.0031(13) 0.0387(13) 0.0116(12)
C16 0.0802(17) 0.123(2) 0.0801(17) 0.0033(15) 0.0341(13) 0.0399(16)
O2 0.0759(9) 0.0408(7) 0.1020(11) 0.0060(7) 0.0501(8) 0.0065(6)
O3 0.0812(10) 0.0527(8) 0.0978(11) 0.0181(7) 0.0553(9) 0.0097(7)
N6 0.0697(11) 0.0624(10) 0.0733(12) 0.0038(9) 0.0363(9) -0.0027(9)
C17 0.0609(12) 0.0467(10) 0.0668(12) 0.0028(9) 0.0257(10) 0.0010(9)
C18 0.0469(9) 0.0400(9) 0.0515(10) -0.0014(7) 0.0169(8) -0.0014(7)
C19 0.0604(12) 0.0534(11) 0.0623(12) 0.0053(9) 0.0200(9) 0.0027(9)
C20 0.0541(12) 0.0666(14) 0.0891(16) 0.0073(12) 0.0258(11) 0.0140(10)
C21 0.0575(12) 0.0730(15) 0.0885(17) -0.0057(12) 0.0359(12) 0.0013(11)
C22 0.0580(11) 0.0394(9) 0.0607(11) -0.0011(8) 0.0252(9) -0.0020(8)
O4 0.0698(9) 0.0549(8) 0.0696(9) -0.0085(7) 0.0246(7) 0.0061(7)
C23 0.0831(16) 0.0568(13) 0.0998(19) 0.0031(13) 0.0183(14) 0.0058(12)

loop_
_atom_site_label
_atom_site_type_symbol
_atom_site_thermal_displace_type
_atom_site_fract_x
_atom_site_fract_y
_atom_site_fract_z
_atom_site_occupancy
_atom_site_U_iso_or_equiv
_atom_site_calc_flag
_atom_site_refinement_flags
O1 O Uani 0.16161(15) -0.04085(8) 0.49740(12) 1.000 0.0710(5) . .
N1 N Uani 0.51900(16) -0.21842(8) 0.36123(12) 1.000 0.0528(5) . .
N2 N Uani 0.55810(16) 0.01349(8) 0.29482(12) 1.000 0.0511(5) . .
N3 N Uani 0.63118(16) 0.06698(7) 0.26014(12) 1.000 0.0536(5) . .
N4 N Uani 0.65608(17) 0.18422(8) 0.24657(13) 1.000 0.0570(6) . .
N5 N Uani 0.46879(17) 0.14008(8) 0.30587(13) 1.000 0.0585(5) . .
C1 C Uani 0.5956(2) -0.17361(9) 0.31789(14) 1.000 0.0516(6) . .
C2 C Uani 0.54906(19) -0.10697(9) 0.32524(14) 1.000 0.0481(6) . .
C3 C Uani 0.43659(18) -0.11097(9) 0.37768(14) 1.000 0.0465(5) . .
C4 C Uani 0.35073(18) -0.06169(10) 0.40971(14) 1.000 0.0493(6) . .
C5 C Uani 0.2519(2) -0.08388(10) 0.46145(15) 1.000 0.0538(6) . .
C6 C Uani 0.2377(2) -0.15382(11) 0.48291(16) 1.000 0.0592(7) . .
C7 C Uani 0.3199(2) -0.20366(10) 0.45121(15) 1.000 0.0554(7) . .
C8 C Uani 0.42022(19) -0.18136(9) 0.39923(15) 1.000 0.0485(6) . .
C9 C Uani 0.1610(2) 0.03012(11) 0.46965(19) 1.000 0.0714(8) . .
C10 C Uani 0.60968(19) -0.04693(9) 0.28794(15) 1.000 0.0495(6) . .
C11 C Uani 0.5849(2) 0.13160(9) 0.27204(15) 1.000 0.0491(6) . .
C12 C Uani 0.4029(2) 0.20636(10) 0.31819(17) 1.000 0.0576(7) . .
C13 C Uani 0.2787(2) 0.19595(10) 0.36685(17) 1.000 0.0584(7) . .
C14 C Uani 0.2146(2) 0.26354(10) 0.39129(16) 1.000 0.0563(6) . .
C15 C Uani 0.0907(2) 0.25347(13) 0.43968(19) 1.000 0.0762(9) . .
C16 C Uani 0.0289(2) 0.32056(14) 0.4692(2) 1.000 0.0919(10) . .
O2 O Uani -0.11553(15) 0.14895(7) 0.15467(12) 1.000 0.0681(5) . .
O3 O Uani -0.11033(16) 0.04254(7) 0.21839(12) 1.000 0.0716(6) . .
N6 N Uani 0.17591(19) 0.09552(9) -0.01464(14) 1.000 0.0652(6) . .
C17 C Uani 0.0749(2) 0.10831(10) 0.03567(16) 1.000 0.0564(7) . .
C18 C Uani 0.05060(18) 0.07029(9) 0.11700(14) 1.000 0.0452(5) . .
C19 C Uani 0.1398(2) 0.01440(10) 0.14933(16) 1.000 0.0578(7) . .
C20 C Uani 0.2463(2) 0.00075(12) 0.10121(18) 1.000 0.0684(8) . .
C21 C Uani 0.2607(2) 0.04172(12) 0.01973(18) 1.000 0.0699(9) . .
C22 C Uani -0.0675(2) 0.08861(9) 0.16735(15) 1.000 0.0508(6) . .
O4 O Uani 0.64455(15) 0.32962(7) 0.30161(11) 1.000 0.0634(5) . .
C23 C Uani 0.5391(2) 0.36566(12) 0.23007(19) 1.000 0.0804(9) . .
H1 H Uiso 0.67050 -0.18650 0.28710 1.000 0.0630 calc R
H3 H Uiso 0.71000 0.06070 0.24630 1.000 0.0680 calc R
H4 H Uiso 0.36050 -0.01400 0.39610 1.000 0.0610 calc R
H5 H Uiso 0.43180 0.10420 0.32130 1.000 0.0730 calc R
H6 H Uiso 0.16960 -0.16760 0.51970 1.000 0.0730 calc R
H7 H Uiso 0.30840 -0.25130 0.46440 1.000 0.0670 calc R
H10 H Uiso 0.68830 -0.05210 0.25780 1.000 0.0620 calc R
H11 H Uiso 0.53430 -0.26590 0.35860 1.000 0.0650 calc R
H41 H Uiso 0.64010 0.22620 0.27160 1.000 0.0730 calc R
H42 H Uiso 0.73450 0.17370 0.22160 1.000 0.0730 calc R
H91 H Uiso 0.06990 0.04900 0.46560 1.000 0.0900 calc R
H92 H Uiso 0.18420 0.03430 0.40440 1.000 0.0900 calc R
H93 H Uiso 0.22840 0.05450 0.52040 1.000 0.0900 calc R
H121 H Uiso 0.37090 0.22740 0.25230 1.000 0.0720 calc R
H122 H Uiso 0.47020 0.23560 0.36120 1.000 0.0710 calc R
H131 H Uiso 0.20840 0.17020 0.32040 1.000 0.0720 calc R
H132 H Uiso 0.30990 0.17070 0.42920 1.000 0.0720 calc R
H141 H Uiso 0.18380 0.28890 0.32890 1.000 0.0680 calc R
H142 H Uiso 0.28490 0.28920 0.43790 1.000 0.0680 calc R
H151 H Uiso 0.01900 0.22950 0.39170 1.000 0.0960 calc R
H152 H Uiso 0.12070 0.22630 0.50030 1.000 0.0960 calc R
H161 H Uiso -0.06910 0.31450 0.46450 1.000 0.1130 calc R
H162 H Uiso 0.04230 0.35640 0.42350 1.000 0.1130 calc R
H163 H Uiso 0.07470 0.33270 0.53810 1.000 0.1130 calc R
H17 H Uiso 0.01430 0.14650 0.01290 1.000 0.0700 calc R
H19 H Uiso 0.12660 -0.01420 0.20440 1.000 0.0700 calc R
H20 H Uiso 0.30910 -0.03660 0.12370 1.000 0.0840 calc R
H21 H Uiso 0.33460 0.03150 -0.01350 1.000 0.0880 calc R
H231 H Uiso 0.53730 0.41250 0.25110 1.000 0.0960 calc R
H232 H Uiso 0.45000 0.34500 0.22740 1.000 0.0960 calc R
H233 H Uiso 0.55920 0.36380 0.16360 1.000 0.0960 calc R
H411 H Uiso 0.65600 0.34840 0.36570 1.000 0.0780 calc R

loop_
_atom_type_symbol
_atom_type_description
_atom_type_scat_dispersion_real
_atom_type_scat_dispersion_imag
_atom_type_scat_source
C C 0.003 0.002
;
International Tables for Crystallography
(1992, Vol. C, Tables 4.2.6.8 and 6.1.1.4)
;
H H 0.000 0.000
;
International Tables for Crystallography
(1992, Vol. C, Table 6.1.1.4)
;
N N 0.006 0.003
;
International Tables for Crystallography
(1992, Vol. C, Tables 4.2.6.8 and 6.1.1.4)
;
O O 0.011 0.006
;
International Tables for Crystallography
(1992, Vol. C, Tables 4.2.6.8 and 6.1.1.4)
;

loop_
_geom_angle_atom_site_label_1
_geom_angle_atom_site_label_2
_geom_angle_atom_site_label_3
_geom_angle
_geom_angle_site_symmetry_1
_geom_angle_site_symmetry_2
_geom_angle_site_symmetry_3
_geom_angle_publ_flag
C5 O1 C9 117.29(16) . . . yes
C23 O4 H411 110.00 . . . no
C1 N1 C8 108.80(15) . . . yes
N3 N2 C10 114.39(16) . . . yes
N2 N3 C11 115.95(15) . . . yes
C11 N5 C12 125.53(16) . . . yes
C1 N1 H11 120.00 . . . no
C8 N1 H11 131.00 . . . no
N2 N3 H3 122.00 . . . no
C11 N3 H3 120.00 . . . no
H41 N4 H42 124.00 . . . no
C11 N4 H41 117.00 . . . no
C11 N4 H42 117.00 . . . no
C12 N5 H5 119.00 . . . no
C11 N5 H5 116.00 . . . no
C17 N6 C21 116.14(18) . . . yes
N1 C1 C2 110.15(17) . . . yes
C1 C2 C3 106.63(16) . . . no
C1 C2 C10 124.11(17) . . . no
C3 C2 C10 129.24(16) . . . no
C2 C3 C8 106.70(15) . . . no
C2 C3 C4 133.78(17) . . . no
C4 C3 C8 119.52(17) . . . no
C3 C4 C5 118.55(17) . . . no
O1 C5 C4 124.35(18) . . . yes
C4 C5 C6 121.24(18) . . . no
O1 C5 C6 114.41(17) . . . yes
C5 C6 C7 121.46(19) . . . no
C6 C7 C8 117.42(18) . . . no
C3 C8 C7 121.81(17) . . . no
N1 C8 C7 130.47(17) . . . yes
N1 C8 C3 107.72(16) . . . yes
N2 C10 C2 120.64(17) . . . yes
N4 C11 N5 122.33(17) . . . yes
N3 C11 N4 118.27(18) . . . yes
N3 C11 N5 119.38(17) . . . yes
N5 C12 C13 110.36(16) . . . yes
C12 C13 C14 112.81(16) . . . no
C13 C14 C15 113.03(17) . . . no
C14 C15 C16 113.90(19) . . . no
N1 C1 H1 125.00 . . . no
C2 C1 H1 125.00 . . . no
C5 C4 H4 121.00 . . . no
C3 C4 H4 121.00 . . . no
C7 C6 H6 119.00 . . . no
C5 C6 H6 119.00 . . . no
C6 C7 H7 121.00 . . . no
C8 C7 H7 121.00 . . . no
O1 C9 H92 109.00 . . . no
O1 C9 H93 110.00 . . . no
H91 C9 H93 109.00 . . . no
H92 C9 H93 110.00 . . . no
H91 C9 H92 109.00 . . . no
O1 C9 H91 109.00 . . . no
C2 C10 H10 120.00 . . . no
N2 C10 H10 120.00 . . . no
C13 C12 H121 109.00 . . . no
C13 C12 H122 109.00 . . . no
N5 C12 H122 109.00 . . . no
H121 C12 H122 109.00 . . . no
N5 C12 H121 109.00 . . . no
C12 C13 H132 108.00 . . . no
C12 C13 H131 109.00 . . . no
H131 C13 H132 110.00 . . . no
C14 C13 H132 109.00 . . . no
C14 C13 H131 109.00 . . . no
C13 C14 H141 109.00 . . . no
C15 C14 H141 109.00 . . . no
C15 C14 H142 108.00 . . . no
H141 C14 H142 109.00 . . . no
C13 C14 H142 109.00 . . . no
C16 C15 H151 108.00 . . . no
C16 C15 H152 108.00 . . . no
C14 C15 H152 108.00 . . . no
C14 C15 H151 108.00 . . . no
H151 C15 H152 109.00 . . . no
C15 C16 H162 110.00 . . . no
C15 C16 H163 110.00 . . . no
H161 C16 H163 109.00 . . . no
H162 C16 H163 109.00 . . . no
C15 C16 H161 109.00 . . . no
H161 C16 H162 109.00 . . . no
N6 C17 C18 125.28(18) . . . yes
C17 C18 C19 116.71(17) . . . no
C17 C18 C22 121.00(16) . . . no
C19 C18 C22 122.29(17) . . . no
C18 C19 C20 119.60(19) . . . no
C19 C20 C21 119.1(2) . . . no
N6 C21 C20 123.2(2) . . . yes
O2 C22 O3 125.11(19) . . . yes
O3 C22 C18 117.48(16) . . . yes
O2 C22 C18 117.41(17) . . . yes
N6 C17 H17 117.00 . . . no
C18 C17 H17 117.00 . . . no
C20 C19 H19 120.00 . . . no
C18 C19 H19 120.00 . . . no
C19 C20 H20 120.00 . . . no
C21 C20 H20 121.00 . . . no
N6 C21 H21 118.00 . . . no
C20 C21 H21 118.00 . . . no
O4 C23 H231 109.00 . . . no
O4 C23 H232 110.00 . . . no
O4 C23 H233 109.00 . . . no
H231 C23 H232 109.00 . . . no
H231 C23 H233 109.00 . . . no
H232 C23 H233 110.00 . . . no

loop_
_geom_bond_atom_site_label_1
_geom_bond_atom_site_label_2
_geom_bond_distance
_geom_bond_site_symmetry_1
_geom_bond_site_symmetry_2
_geom_bond_publ_flag
O1 C5 1.375(2) . . yes
O1 C9 1.421(3) . . yes
O2 C22 1.254(2) . . yes
O3 C22 1.249(2) . . yes
O4 C23 1.412(3) . . yes
O4 H411 0.9100 . . no
N1 C8 1.387(2) . . yes
N1 C1 1.357(2) . . yes
N2 C10 1.284(2) . . yes
N2 N3 1.394(2) . . yes
N3 C11 1.350(2) . . yes
N4 C11 1.320(2) . . yes
N5 C11 1.322(3) . . yes
N5 C12 1.460(3) . . yes
N1 H11 0.9300 . . no
N3 H3 0.8400 . . no
N4 H41 0.9000 . . no
N4 H42 0.9200 . . no
N5 H5 0.8300 . . no
N6 C21 1.341(3) . . yes
N6 C17 1.336(3) . . yes
C1 C2 1.377(3) . . no
C2 C10 1.442(3) . . no
C2 C3 1.432(3) . . no
C3 C8 1.408(2) . . no
C3 C4 1.399(3) . . no
C4 C5 1.376(3) . . no
C5 C6 1.396(3) . . no
C6 C7 1.381(3) . . no
C7 C8 1.391(3) . . no
C12 C13 1.513(3) . . no
C13 C14 1.516(3) . . no
C14 C15 1.508(3) . . no
C15 C16 1.520(4) . . no
C1 H1 0.9500 . . no
C4 H4 0.9500 . . no
C6 H6 0.9500 . . no
C7 H7 0.9500 . . no
C9 H91 0.9500 . . no
C9 H93 0.9500 . . no
C9 H92 0.9500 . . no
C10 H10 0.9500 . . no
C12 H122 0.9500 . . no
C12 H121 0.9500 . . no
C13 H131 0.9500 . . no
C13 H132 0.9500 . . no
C14 H141 0.9500 . . no
C14 H142 0.9500 . . no
C15 H152 0.9500 . . no
C15 H151 0.9500 . . no
C16 H161 0.9500 . . no
C16 H163 0.9500 . . no
C16 H162 0.9500 . . no
C17 C18 1.373(3) . . no
C18 C19 1.391(3) . . no
C18 C22 1.503(3) . . no
C19 C20 1.366(3) . . no
C20 C21 1.376(3) . . no
C17 H17 0.9500 . . no
C19 H19 0.9500 . . no
C20 H20 0.9500 . . no
C21 H21 0.9500 . . no
C23 H231 0.9500 . . no
C23 H232 0.9500 . . no
C23 H233 0.9500 . . no

loop_
_geom_hbond_atom_site_label_D
_geom_hbond_atom_site_label_H
_geom_hbond_atom_site_label_A
_geom_hbond_distance_DH
_geom_hbond_distance_HA
_geom_hbond_distance_DA
_geom_hbond_angle_DHA
_geom_hbond_site_symmetry_A
_geom_hbond_publ_flag
O4 H411 N6 0.9100 1.9000 2.795(2) 169.00 4_555 yes
N1 H11 O2 0.9300 1.8500 2.757(2) 163.00 2_545 yes
N3 H3 O3 0.8400 1.9100 2.745(2) 177.00 1_655 yes
N4 H41 O4 0.9000 2.0400 2.914(2) 163.00 . yes
N4 H42 O2 0.9200 1.9400 2.861(2) 174.00 1_655 yes
C1 H1 O4 0.9500 2.3900 3.289(2) 157.00 2_645 yes
C9 H91 O1 0.9500 2.4200 3.282(3) 150.00 3_556 yes

loop_
_geom_torsion_atom_site_label_1
_geom_torsion_atom_site_label_2
_geom_torsion_atom_site_label_3
_geom_torsion_atom_site_label_4
_geom_torsion
_geom_torsion_site_symmetry_1
_geom_torsion_site_symmetry_2
_geom_torsion_site_symmetry_3
_geom_torsion_site_symmetry_4
_geom_torsion_publ_flag
C9 O1 C5 C4 6.8(3) . . . . no
C9 O1 C5 C6 -174.10(18) . . . . no
C8 N1 C1 C2 -0.6(2) . . . . no
C1 N1 C8 C3 0.4(2) . . . . no
C1 N1 C8 C7 -178.9(2) . . . . no
C10 N2 N3 C11 -176.15(17) . . . . no
N3 N2 C10 C2 177.16(16) . . . . no
N2 N3 C11 N4 175.72(16) . . . . no
N2 N3 C11 N5 -6.1(3) . . . . no
C12 N5 C11 N3 -177.16(18) . . . . no
C12 N5 C11 N4 1.0(3) . . . . no
C11 N5 C12 C13 -175.39(19) . . . . no
C17 N6 C21 C20 0.6(3) . . . . no
C21 N6 C17 C18 -1.3(3) . . . . no
N1 C1 C2 C10 179.06(17) . . . . no
N1 C1 C2 C3 0.5(2) . . . . no
C10 C2 C3 C4 -0.1(4) . . . . no
C10 C2 C3 C8 -178.73(19) . . . . no
C1 C2 C10 N2 178.00(18) . . . . no
C3 C2 C10 N2 -3.8(3) . . . . no
C1 C2 C3 C4 178.3(2) . . . . no
C1 C2 C3 C8 -0.3(2) . . . . no
C2 C3 C4 C5 -178.7(2) . . . . no
C2 C3 C8 C7 179.29(18) . . . . no
C4 C3 C8 N1 -178.88(16) . . . . no
C4 C3 C8 C7 0.4(3) . . . . no
C8 C3 C4 C5 -0.2(3) . . . . no
C2 C3 C8 N1 0.0(2) . . . . no
C3 C4 C5 O1 179.70(18) . . . . no
C3 C4 C5 C6 0.7(3) . . . . no
O1 C5 C6 C7 179.45(18) . . . . no
C4 C5 C6 C7 -1.4(3) . . . . no
C5 C6 C7 C8 1.6(3) . . . . no
C6 C7 C8 C3 -1.1(3) . . . . no
C6 C7 C8 N1 178.01(19) . . . . no
N5 C12 C13 C14 174.38(17) . . . . no
C12 C13 C14 C15 179.94(18) . . . . no
C13 C14 C15 C16 177.43(19) . . . . no
N6 C17 C18 C19 0.5(3) . . . . no
N6 C17 C18 C22 -179.16(18) . . . . no
C17 C18 C19 C20 1.0(3) . . . . no
C22 C18 C19 C20 -179.31(19) . . . . no
C17 C18 C22 O2 -20.3(3) . . . . no
C17 C18 C22 O3 159.61(19) . . . . no
C19 C18 C22 O2 160.09(19) . . . . no
C19 C18 C22 O3 -20.0(3) . . . . no
C18 C19 C20 C21 -1.7(3) . . . . no
C19 C20 C21 N6 0.9(3) . . . . no

loop_
_cod_related_entry_id
_cod_related_entry_database
_cod_related_entry_code
1 ChemSpider 21195274
